data_7218275
loop_
_publ_author_name
'Carter, Korey P.'
'Zulato, Cec\'ilia H. F.'
'Cahill, Christopher L.'

_publ_section_title
;
 Exploring supramolecular assembly and luminescent behavior in a series of
 RE-p-chlorobenzoic acid-1,10-phenanthroline complexes
;
_journal_issue 44
_journal_name_full CrystEngComm
_journal_page_first 10189
_journal_paper_doi 10.1039/C4CE01806K
_journal_volume 16
_journal_year 2014
_chemical_formula_sum 'C66 H44 Cl6 N4 Nd2 O14'
_chemical_formula_weight 1618.23
_space_group_crystal_system triclinic
_space_group_IT_number 2
_space_group_name_Hall '-P 1'
_space_group_name_H-M_alt 'P -1'
_symmetry_cell_setting triclinic
_symmetry_Int_Tables_number 2
_symmetry_space_group_name_Hall '-P 1'
_symmetry_space_group_name_H-M 'P -1'
_atom_sites_solution_hydrogens mixed
_audit_creation_method SHELXL-2013
_cell_angle_alpha 98.9760(10)
_cell_angle_beta 100.8290(10)
_cell_angle_gamma 100.727(2)
_cell_formula_units_Z 1
_cell_length_a 8.4411(3)
_cell_length_b 12.9074(4)
_cell_length_c 15.4508(5)
_cell_measurement_reflns_used 23852
_cell_measurement_temperature 293(2)
_cell_measurement_theta_max 46.286
_cell_measurement_theta_min 4.668
_cell_volume 1592.40(9)
_computing_cell_refinement 'SAINT, Bruker-AXS'
_computing_data_collection 'APEX, Bruker-AXS'
_computing_data_reduction 'SAINT, Bruker-AXS'
_computing_molecular_graphics 'Crystal Maker (Palmer, 2009)'
_computing_publication_material 'WINGX (Farrugia, 2012)'
_computing_structure_refinement 'SHELXL-2013 (Sheldrick, 2013)'
_computing_structure_solution 'SHELXS-2013 (Sheldrick, 2013)'
_diffrn_ambient_temperature 293(2)
_diffrn_measured_fraction_theta_full 1.000
_diffrn_measured_fraction_theta_max 0.914
_diffrn_measurement_device_type 'Bruker APEX II CCD'
_diffrn_measurement_method 'omega scans'
_diffrn_radiation_probe x-ray
_diffrn_radiation_type MoK\a
_diffrn_radiation_wavelength 0.71073
_diffrn_reflns_av_R_equivalents 0.0443
_diffrn_reflns_av_unetI/netI 0.0588
_diffrn_reflns_Laue_measured_fraction_full 1.000
_diffrn_reflns_Laue_measured_fraction_max 0.914
_diffrn_reflns_limit_h_max 12
_diffrn_reflns_limit_h_min -11
_diffrn_reflns_limit_k_max 18
_diffrn_reflns_limit_k_min -18
_diffrn_reflns_limit_l_max 20
_diffrn_reflns_limit_l_min -21
_diffrn_reflns_number 23841
_diffrn_reflns_point_group_measured_fraction_full 1.000
_diffrn_reflns_point_group_measured_fraction_max 0.914
_diffrn_reflns_theta_full 25.500
_diffrn_reflns_theta_max 30.460
_diffrn_reflns_theta_min 1.638
_diffrn_source 'fine-focus sealed tube'
_exptl_absorpt_coefficient_mu 1.933
_exptl_absorpt_correction_T_max 0.7460
_exptl_absorpt_correction_T_min 0.6633
_exptl_absorpt_correction_type empirical
_exptl_absorpt_process_details 'SADABS, Bruker-AXS (2008)'
_exptl_crystal_colour Colorless
_exptl_crystal_density_diffrn 1.687
_exptl_crystal_description Plate
_exptl_crystal_F_000 802
_exptl_crystal_size_max 0.17
_exptl_crystal_size_mid 0.13
_exptl_crystal_size_min 0.09
_refine_diff_density_max 1.249
_refine_diff_density_min -0.557
_refine_diff_density_rms 0.104
_refine_ls_extinction_method none
_refine_ls_goodness_of_fit_ref 1.037
_refine_ls_hydrogen_treatment mixed
_refine_ls_matrix_type full
_refine_ls_number_parameters 423
_refine_ls_number_reflns 8831
_refine_ls_number_restraints 2
_refine_ls_restrained_S_all 1.037
_refine_ls_R_factor_all 0.0532
_refine_ls_R_factor_gt 0.0370
_refine_ls_shift/su_max 0.002
_refine_ls_shift/su_mean 0.000
_refine_ls_structure_factor_coef Fsqd
_refine_ls_weighting_details 'w=1/[\s^2^(Fo^2^)+(0.0245P)^2^+0.2010P] where P=(Fo^2^+2Fc^2^)/3'
_refine_ls_weighting_scheme calc
_refine_ls_wR_factor_gt 0.0653
_refine_ls_wR_factor_ref 0.0716
_reflns_Friedel_coverage 0.000
_reflns_number_gt 7117
_reflns_number_total 8831
_reflns_threshold_expression 'I > 2\s(I)'
_cod_data_source_file c4ce01806k2.cif
_cod_data_source_block Compound_3
_cod_depositor_comments 'Adding full bibliography for 7218273--7218283.cif.'
_cod_database_code 7218275
_shelx_space_group_comment
;
The symmetry employed for this shelxl refinement is uniquely defined
by the following loop, which should always be used as a source of
symmetry information in preference to the above space-group names.
They are only intended as comments.
;
_shelxl_version_number 2013-4

loop_
_space_group_symop_operation_xyz
'x, y, z'
'-x, -y, -z'

loop_
_atom_site_label
_atom_site_type_symbol
_atom_site_fract_x
_atom_site_fract_y
_atom_site_fract_z
_atom_site_U_iso_or_equiv
_atom_site_adp_type
_atom_site_occupancy
_atom_site_site_symmetry_order
_atom_site_calc_flag
_atom_site_refinement_flags_posn
_atom_site_refinement_flags_adp
Nd1 Nd 0.70607(2) 0.63177(2) 0.51864(2) 0.02610(5) Uani 1 1 d . .
Cl2 Cl 0.66508(15) 0.71526(11) 1.05980(7) 0.0883(4) Uani 1 1 d . .
Cl3 Cl 1.29782(18) 0.98825(15) 1.06838(9) 0.1250(6) Uani 1 1 d . .
Cl1 Cl 0.06742(18) 0.65468(17) 0.01890(9) 0.1309(7) Uani 1 1 d . .
O6 O 1.1564(3) 0.6938(2) 0.65635(17) 0.0625(7) Uani 1 1 d . .
O1 O 0.4412(2) 0.64667(16) 0.43528(14) 0.0378(5) Uani 1 1 d . .
O4 O 0.5196(3) 0.57502(17) 0.61039(14) 0.0373(5) Uani 1 1 d . .
O5 O 0.9089(2) 0.73265(17) 0.65023(14) 0.0424(5) Uani 1 1 d . .
N1 N 0.6349(3) 0.81926(19) 0.58088(18) 0.0371(6) Uani 1 1 d . .
C21 C 0.5022(3) 0.5781(2) 0.76264(19) 0.0308(6) Uani 1 1 d . .
C13 C 0.3015(4) 0.5913(2) 0.3936(2) 0.0305(6) Uani 1 1 d . .
N2 N 0.7785(3) 0.7940(2) 0.43630(18) 0.0393(6) Uani 1 1 d . .
C26 C 0.6481(4) 0.6547(3) 0.7969(2) 0.0412(8) Uani 1 1 d . .
H26 H 0.7126 0.6785 0.7582 0.049 Uiso 1 1 calc R U
C20 C 0.4413(4) 0.5342(2) 0.6638(2) 0.0329(7) Uani 1 1 d . .
C11 C 0.6900(4) 0.9075(2) 0.5482(2) 0.0398(8) Uani 1 1 d . .
C14 C 0.2379(4) 0.6102(2) 0.3016(2) 0.0328(7) Uani 1 1 d . .
C29 C 1.0313(4) 0.8732(3) 0.8186(2) 0.0487(9) Uani 1 1 d . .
H29 H 0.9342 0.8815 0.7831 0.058 Uiso 1 1 calc R U
C12 C 0.7606(4) 0.8941(3) 0.4709(2) 0.0422(8) Uani 1 1 d . .
C27 C 1.0563(4) 0.7368(3) 0.6904(2) 0.0385(7) Uani 1 1 d . .
C22 C 0.4107(4) 0.5409(3) 0.8217(2) 0.0455(8) Uani 1 1 d . .
H22 H 0.3145 0.4875 0.7995 0.055 Uiso 1 1 calc R U
C28 C 1.1150(4) 0.8002(3) 0.7845(2) 0.0376(7) Uani 1 1 d . .
C25 C 0.6987(4) 0.6960(3) 0.8879(2) 0.0532(9) Uani 1 1 d . .
H25 H 0.7963 0.7481 0.9106 0.064 Uiso 1 1 calc R U
C15 C 0.3409(4) 0.6728(3) 0.2612(2) 0.0453(8) Uani 1 1 d . .
H15 H 0.4480 0.7057 0.2931 0.054 Uiso 1 1 calc R U
C23 C 0.4606(5) 0.5818(3) 0.9130(2) 0.0560(10) Uani 1 1 d . .
H23 H 0.3982 0.5570 0.9523 0.067 Uiso 1 1 calc R U
C10 C 0.8371(4) 0.7815(3) 0.3629(3) 0.0522(9) Uani 1 1 d . .
H10 H 0.8495 0.7134 0.3392 0.063 Uiso 1 1 calc R U
C30 C 1.0894(5) 0.9345(3) 0.9048(3) 0.0642(11) Uani 1 1 d . .
H30 H 1.0357 0.9862 0.9266 0.077 Uiso 1 1 calc R U
C2 C 0.5452(5) 0.9313(3) 0.6919(3) 0.0611(11) Uani 1 1 d . .
H2 H 0.4955 0.9364 0.7407 0.073 Uiso 1 1 calc R U
C1 C 0.5609(4) 0.8320(3) 0.6488(2) 0.0455(8) Uani 1 1 d . .
H1 H 0.5169 0.7710 0.6689 0.055 Uiso 1 1 calc R U
C24 C 0.6037(5) 0.6597(3) 0.9447(2) 0.0515(9) Uani 1 1 d . .
C33 C 1.2587(4) 0.7894(3) 0.8383(2) 0.0557(10) Uani 1 1 d . .
H33 H 1.3191 0.7428 0.8153 0.067 Uiso 1 1 calc R U
C7 C 0.8077(4) 0.9842(3) 0.4324(3) 0.0564(10) Uani 1 1 d . .
C8 C 0.8687(5) 0.9663(4) 0.3550(3) 0.0740(14) Uani 1 1 d . .
H8 H 0.9010 1.0236 0.3277 0.089 Uiso 1 1 calc R U
C4 C 0.6747(4) 1.0112(3) 0.5871(3) 0.0540(10) Uani 1 1 d . .
C31 C 1.2290(5) 0.9165(4) 0.9575(3) 0.0675(12) Uani 1 1 d . .
C16 C 0.2897(5) 0.6882(3) 0.1751(3) 0.0601(11) Uani 1 1 d . .
H16 H 0.3605 0.7311 0.1489 0.072 Uiso 1 1 calc R U
C19 C 0.0797(4) 0.5602(3) 0.2530(2) 0.0578(11) Uani 1 1 d . .
H19 H 0.0089 0.5162 0.2784 0.069 Uiso 1 1 calc R U
C17 C 0.1331(5) 0.6390(4) 0.1292(3) 0.0713(13) Uani 1 1 d . .
O2 O 0.7863(2) 0.47973(16) 0.57728(14) 0.0349(5) Uani 1 1 d . .
OW1 O 0.9859(3) 0.62870(18) 0.49042(16) 0.0391(5) Uani 1 1 d D .
O3 O 0.6824(3) 0.54183(18) 0.36305(14) 0.0435(6) Uani 1 1 d . .
C6 C 0.7918(5) 1.0879(3) 0.4744(3) 0.0684(13) Uani 1 1 d . .
H6 H 0.8260 1.1476 0.4502 0.082 Uiso 1 1 calc R U
C5 C 0.7287(5) 1.1006(3) 0.5476(3) 0.0725(13) Uani 1 1 d . .
H5 H 0.7198 1.1689 0.5731 0.087 Uiso 1 1 calc R U
C32 C 1.3144(5) 0.8463(4) 0.9256(3) 0.0709(12) Uani 1 1 d . .
H32 H 1.4094 0.8364 0.9619 0.085 Uiso 1 1 calc R U
C9 C 0.8817(5) 0.8662(4) 0.3188(3) 0.0694(12) Uani 1 1 d . .
H9 H 0.9192 0.8540 0.2661 0.083 Uiso 1 1 calc R U
C18 C 0.0272(5) 0.5755(4) 0.1669(3) 0.0858(16) Uani 1 1 d . .
H18 H -0.0797 0.5429 0.1345 0.103 Uiso 1 1 calc R U
C3 C 0.6037(5) 1.0204(3) 0.6613(3) 0.0678(12) Uani 1 1 d . .
H3 H 0.5964 1.0877 0.6900 0.081 Uiso 1 1 calc R U
HW1 H 1.022(4) 0.579(2) 0.453(2) 0.061(11) Uiso 1 1 d D .
HW2 H 1.052(4) 0.647(3) 0.5489(16) 0.089(15) Uiso 1 1 d D .

loop_
_atom_site_aniso_label
_atom_site_aniso_U_11
_atom_site_aniso_U_22
_atom_site_aniso_U_33
_atom_site_aniso_U_23
_atom_site_aniso_U_13
_atom_site_aniso_U_12
Nd1 0.02782(8) 0.02360(8) 0.02798(9) 0.00605(6) 0.00941(6) 0.00441(6)
Cl2 0.0890(8) 0.1302(11) 0.0329(6) -0.0038(6) 0.0033(5) 0.0195(8)
Cl3 0.0928(10) 0.1887(17) 0.0581(8) -0.0427(9) -0.0128(7) 0.0298(10)
Cl1 0.0985(10) 0.252(2) 0.0587(8) 0.0819(11) 0.0146(7) 0.0409(12)
O6 0.0487(15) 0.088(2) 0.0487(16) -0.0062(14) 0.0066(12) 0.0306(14)
O1 0.0345(12) 0.0333(12) 0.0421(13) 0.0061(10) 0.0021(10) 0.0062(9)
O4 0.0446(12) 0.0422(12) 0.0350(12) 0.0144(10) 0.0212(10) 0.0161(10)
O5 0.0325(12) 0.0459(13) 0.0420(13) -0.0020(11) 0.0005(10) 0.0089(10)
N1 0.0400(15) 0.0262(13) 0.0420(16) 0.0041(12) 0.0024(12) 0.0084(11)
C21 0.0321(16) 0.0318(16) 0.0322(16) 0.0079(13) 0.0110(13) 0.0112(13)
C13 0.0334(16) 0.0242(15) 0.0389(17) 0.0067(13) 0.0118(14) 0.0150(13)
N2 0.0343(14) 0.0358(15) 0.0468(17) 0.0145(13) 0.0079(13) 0.0008(12)
C26 0.0389(18) 0.048(2) 0.0365(19) 0.0117(16) 0.0097(15) 0.0061(15)
C20 0.0349(16) 0.0364(17) 0.0319(17) 0.0051(14) 0.0132(14) 0.0145(14)
C11 0.0311(16) 0.0249(16) 0.053(2) 0.0033(14) -0.0090(15) 0.0012(13)
C14 0.0330(16) 0.0338(16) 0.0360(17) 0.0090(14) 0.0113(14) 0.0125(13)
C29 0.043(2) 0.062(2) 0.039(2) 0.0019(17) 0.0070(16) 0.0141(17)
C12 0.0285(16) 0.0335(18) 0.059(2) 0.0209(16) -0.0050(15) -0.0015(13)
C27 0.0403(18) 0.0372(18) 0.0363(18) 0.0068(14) 0.0077(15) 0.0056(15)
C22 0.0416(19) 0.058(2) 0.0360(19) 0.0098(16) 0.0143(16) 0.0020(16)
C28 0.0356(17) 0.0389(18) 0.0375(18) 0.0102(14) 0.0086(14) 0.0033(14)
C25 0.047(2) 0.062(2) 0.040(2) 0.0059(18) 0.0000(17) -0.0004(18)
C15 0.0431(19) 0.045(2) 0.049(2) 0.0172(17) 0.0116(17) 0.0050(16)
C23 0.054(2) 0.083(3) 0.034(2) 0.0186(19) 0.0167(18) 0.009(2)
C10 0.051(2) 0.053(2) 0.056(2) 0.0246(19) 0.0179(19) 0.0036(17)
C30 0.061(3) 0.077(3) 0.050(2) -0.008(2) 0.011(2) 0.019(2)
C2 0.077(3) 0.056(3) 0.051(2) -0.002(2) 0.009(2) 0.034(2)
C1 0.057(2) 0.0392(19) 0.041(2) 0.0028(15) 0.0073(17) 0.0219(17)
C24 0.055(2) 0.072(3) 0.0265(18) 0.0072(17) 0.0027(16) 0.020(2)
C33 0.050(2) 0.071(3) 0.045(2) 0.0067(19) 0.0040(18) 0.022(2)
C7 0.043(2) 0.045(2) 0.075(3) 0.028(2) -0.003(2) -0.0042(17)
C8 0.058(3) 0.067(3) 0.100(4) 0.054(3) 0.007(3) -0.001(2)
C4 0.046(2) 0.0290(18) 0.074(3) 0.0040(18) -0.0098(19) 0.0046(15)
C31 0.056(3) 0.094(3) 0.038(2) -0.007(2) 0.0011(19) 0.008(2)
C16 0.057(2) 0.077(3) 0.057(3) 0.034(2) 0.023(2) 0.017(2)
C19 0.0338(19) 0.093(3) 0.043(2) 0.022(2) 0.0080(17) -0.0022(19)
C17 0.057(3) 0.126(4) 0.046(2) 0.041(3) 0.017(2) 0.030(3)
O2 0.0350(11) 0.0337(11) 0.0429(13) 0.0157(10) 0.0141(10) 0.0122(9)
OW1 0.0354(12) 0.0414(13) 0.0423(14) 0.0030(11) 0.0169(11) 0.0093(10)
O3 0.0416(13) 0.0457(13) 0.0365(13) -0.0018(10) 0.0133(10) -0.0034(11)
C6 0.062(3) 0.032(2) 0.103(4) 0.032(2) -0.004(3) -0.0037(18)
C5 0.075(3) 0.026(2) 0.101(4) 0.008(2) -0.007(3) 0.0041(19)
C32 0.050(2) 0.102(4) 0.050(3) 0.004(2) -0.008(2) 0.021(2)
C9 0.065(3) 0.086(3) 0.067(3) 0.044(3) 0.025(2) 0.006(2)
C18 0.037(2) 0.165(5) 0.047(3) 0.035(3) -0.0015(19) -0.001(3)
C3 0.074(3) 0.040(2) 0.075(3) -0.016(2) -0.007(2) 0.022(2)

loop_
_atom_type_symbol
_atom_type_description
_atom_type_scat_dispersion_real
_atom_type_scat_dispersion_imag
_atom_type_scat_source
C C 0.0033 0.0016 'International Tables Vol C Tables 4.2.6.8 and 6.1.1.4'
H H 0.0000 0.0000 'International Tables Vol C Tables 4.2.6.8 and 6.1.1.4'
N N 0.0061 0.0033 'International Tables Vol C Tables 4.2.6.8 and 6.1.1.4'
O O 0.0106 0.0060 'International Tables Vol C Tables 4.2.6.8 and 6.1.1.4'
Cl Cl 0.1484 0.1585 'International Tables Vol C Tables 4.2.6.8 and 6.1.1.4'
Nd Nd -0.1943 3.0179 'International Tables Vol C Tables 4.2.6.8 and 6.1.1.4'

loop_
_geom_angle_atom_site_label_1
_geom_angle_atom_site_label_2
_geom_angle_atom_site_label_3
_geom_angle
_geom_angle_site_symmetry_1
_geom_angle_site_symmetry_3
O4 Nd1 O5 90.62(7) . .
O4 Nd1 O1 76.75(7) . .
O5 Nd1 O1 136.82(7) . .
O4 Nd1 O2 72.11(7) . .
O5 Nd1 O2 82.22(7) . .
O1 Nd1 O2 129.79(7) . .
O4 Nd1 O3 123.91(7) . .
O5 Nd1 O3 141.34(7) . .
O1 Nd1 O3 74.13(7) . .
O2 Nd1 O3 91.85(7) . .
O4 Nd1 OW1 143.48(7) . .
O5 Nd1 OW1 71.65(7) . .
O1 Nd1 OW1 137.49(8) . .
O2 Nd1 OW1 73.97(7) . .
O3 Nd1 OW1 70.00(7) . .
O4 Nd1 N2 138.32(8) . .
O5 Nd1 N2 88.73(8) . .
O1 Nd1 N2 75.58(7) . .
O2 Nd1 N2 148.58(7) . .
O3 Nd1 N2 76.68(8) . .
OW1 Nd1 N2 74.62(8) . .
O4 Nd1 N1 79.40(7) . .
O5 Nd1 N1 68.06(7) . .
O1 Nd1 N1 69.07(7) . .
O2 Nd1 N1 138.29(8) . .
O3 Nd1 N1 129.62(8) . .
OW1 Nd1 N1 119.76(8) . .
N2 Nd1 N1 61.86(8) . .
C13 O1 Nd1 142.08(18) . .
C20 O4 Nd1 168.71(19) . .
C27 O5 Nd1 139.6(2) . .
C1 N1 C11 117.9(3) . .
C1 N1 Nd1 122.3(2) . .
C11 N1 Nd1 119.5(2) . .
C26 C21 C22 118.9(3) . .
C26 C21 C20 121.8(3) . .
C22 C21 C20 119.4(3) . .
O1 C13 O2 125.0(3) . 2_666
O1 C13 C14 116.7(3) . .
O2 C13 C14 118.3(3) 2_666 .
C10 N2 C12 118.3(3) . .
C10 N2 Nd1 121.3(2) . .
C12 N2 Nd1 120.3(2) . .
C25 C26 C21 120.5(3) . .
O3 C20 O4 122.3(3) 2_666 .
O3 C20 C21 119.3(3) 2_666 .
O4 C20 C21 118.4(3) . .
N1 C11 C4 121.5(3) . .
N1 C11 C12 118.7(3) . .
C4 C11 C12 119.8(3) . .
C15 C14 C19 118.5(3) . .
C15 C14 C13 120.0(3) . .
C19 C14 C13 121.3(3) . .
C28 C29 C30 121.1(3) . .
N2 C12 C7 122.1(3) . .
N2 C12 C11 118.7(3) . .
C7 C12 C11 119.2(3) . .
O6 C27 O5 124.6(3) . .
O6 C27 C28 117.7(3) . .
O5 C27 C28 117.6(3) . .
C23 C22 C21 121.0(3) . .
C29 C28 C33 118.4(3) . .
C29 C28 C27 121.3(3) . .
C33 C28 C27 120.3(3) . .
C24 C25 C26 119.4(3) . .
C14 C15 C16 121.9(3) . .
C24 C23 C22 118.8(3) . .
N2 C10 C9 123.1(4) . .
C31 C30 C29 118.2(4) . .
C3 C2 C1 118.8(4) . .
N1 C1 C2 123.8(4) . .
C23 C24 C25 121.4(3) . .
C23 C24 Cl2 119.3(3) . .
C25 C24 Cl2 119.3(3) . .
C28 C33 C32 121.3(4) . .
C8 C7 C12 117.1(4) . .
C8 C7 C6 123.7(4) . .
C12 C7 C6 119.2(4) . .
C9 C8 C7 120.8(4) . .
C3 C4 C11 118.0(3) . .
C3 C4 C5 123.0(4) . .
C11 C4 C5 119.1(4) . .
C32 C31 C30 121.9(4) . .
C32 C31 Cl3 119.3(3) . .
C30 C31 Cl3 118.8(3) . .
C17 C16 C15 118.3(3) . .
C18 C19 C14 120.0(3) . .
C16 C17 C18 121.5(4) . .
C16 C17 Cl1 119.1(3) . .
C18 C17 Cl1 119.4(3) . .
C13 O2 Nd1 127.79(17) 2_666 .
C20 O3 Nd1 112.12(18) 2_666 .
C5 C6 C7 121.5(4) . .
C6 C5 C4 121.2(4) . .
C31 C32 C33 119.0(4) . .
C8 C9 C10 118.5(4) . .
C17 C18 C19 119.8(4) . .
C2 C3 C4 119.9(4) . .

loop_
_geom_bond_atom_site_label_1
_geom_bond_atom_site_label_2
_geom_bond_distance
_geom_bond_site_symmetry_2
Nd1 O4 2.3995(19) .
Nd1 O5 2.408(2) .
Nd1 O1 2.419(2) .
Nd1 O2 2.4391(19) .
Nd1 O3 2.456(2) .
Nd1 OW1 2.488(2) .
Nd1 N2 2.650(2) .
Nd1 N1 2.678(2) .
Cl2 C24 1.750(3) .
Cl3 C31 1.750(4) .
Cl1 C17 1.746(4) .
O6 C27 1.244(4) .
O1 C13 1.254(3) .
O4 C20 1.268(3) .
O5 C27 1.269(4) .
N1 C1 1.322(4) .
N1 C11 1.356(4) .
C21 C26 1.383(4) .
C21 C22 1.387(4) .
C21 C20 1.498(4) .
C13 O2 1.262(3) 2_666
C13 C14 1.496(4) .
N2 C10 1.319(4) .
N2 C12 1.366(4) .
C26 C25 1.378(4) .
C20 O3 1.247(3) 2_666
C11 C4 1.419(5) .
C11 C12 1.432(5) .
C14 C15 1.377(4) .
C14 C19 1.384(4) .
C29 C28 1.377(4) .
C29 C30 1.387(5) .
C12 C7 1.413(4) .
C27 C28 1.495(4) .
C22 C23 1.381(5) .
C28 C33 1.379(4) .
C25 C24 1.374(5) .
C15 C16 1.377(5) .
C23 C24 1.372(5) .
C10 C9 1.406(5) .
C30 C31 1.380(5) .
C2 C3 1.355(6) .
C2 C1 1.391(5) .
C33 C32 1.380(5) .
C7 C8 1.393(6) .
C7 C6 1.435(6) .
C8 C9 1.358(6) .
C4 C3 1.388(6) .
C4 C5 1.429(5) .
C31 C32 1.350(6) .
C16 C17 1.360(5) .
C19 C18 1.377(5) .
C17 C18 1.373(5) .
O2 C13 1.262(3) 2_666
O3 C20 1.247(3) 2_666
C6 C5 1.337(6) .
